data_2218488
loop_
_publ_author_name
'Shan, Shang'
'Wang, Shan-Heng'
'Tian, Yu-Liang'
'Wang, Wen-Long'
'Xu, Ying-Li'

_publ_section_title
;
 Methyl 3-[(<i>E</i>)-1-(4-aminophenyl)ethylidene]dithiocarbazate
;
_journal_coeditor_code OM2229
_journal_issue 6
_journal_name_full 'Acta Crystallographica Section E'
_journal_page_first o1015
_journal_paper_doi 10.1107/S160053680801283X
_journal_volume 64
_journal_year 2008
_chemical_formula_iupac 'C10 H13 N3 S2'
_chemical_formula_moiety 'C10 H13 N3 S2'
_chemical_formula_sum 'C10 H13 N3 S2'
_chemical_formula_weight 239.35
_chemical_name_systematic
;
Methyl 3-[(<i>E</i>)-1-(4-aminophenyl)ethylidene]dithiocarbazate
;
_space_group_IT_number 14
_symmetry_cell_setting monoclinic
_symmetry_space_group_name_Hall '-P 2yn'
_symmetry_space_group_name_H-M 'P 1 21/n 1'
_atom_sites_solution_hydrogens geom
_atom_sites_solution_primary direct
_atom_sites_solution_secondary difmap
_audit_creation_method SHELXL-97
_cell_angle_alpha 90.00
_cell_angle_beta 94.756(12)
_cell_angle_gamma 90.00
_cell_formula_units_Z 4
_cell_length_a 10.8247(12)
_cell_length_b 5.3673(8)
_cell_length_c 20.4549(14)
_cell_measurement_reflns_used 4876
_cell_measurement_temperature 295(2)
_cell_measurement_theta_max 25.0
_cell_measurement_theta_min 3.5
_cell_volume 1184.3(2)
_computing_cell_refinement 'PROCESS-AUTO (Rigaku, 1998)'
_computing_data_collection 'PROCESS-AUTO (Rigaku, 1998)'
_computing_data_reduction 'CrystalStructure (Rigaku/MSC, 2002)'
_computing_molecular_graphics 'ORTEP-3 for Windows (Farrugia, 1997)'
_computing_publication_material 'WinGX (Farrugia, 1999)'
_computing_structure_refinement 'SHELXL97 (Sheldrick, 2008)'
_computing_structure_solution 'SIR92 (Altomare <i>et al.</i>,  1993)'
_diffrn_ambient_temperature 295(2)
_diffrn_detector_area_resol_mean 10.00
_diffrn_measured_fraction_theta_full 0.993
_diffrn_measured_fraction_theta_max 0.993
_diffrn_measurement_device_type 'Rigaku R-AXIS RAPID IP'
_diffrn_measurement_method \w
_diffrn_radiation_monochromator graphite
_diffrn_radiation_source 'fine-focus sealed tube'
_diffrn_radiation_type MoK\a
_diffrn_radiation_wavelength 0.71073
_diffrn_reflns_av_R_equivalents 0.0296
_diffrn_reflns_av_sigmaI/netI 0.0255
_diffrn_reflns_limit_h_max 14
_diffrn_reflns_limit_h_min -14
_diffrn_reflns_limit_k_max 6
_diffrn_reflns_limit_k_min -6
_diffrn_reflns_limit_l_max 26
_diffrn_reflns_limit_l_min -26
_diffrn_reflns_number 10489
_diffrn_reflns_theta_full 27.46
_diffrn_reflns_theta_max 27.46
_diffrn_reflns_theta_min 3.41
_diffrn_standards_interval_count 0
_diffrn_standards_interval_time 0
_diffrn_standards_number 0
_exptl_absorpt_coefficient_mu 0.421
_exptl_absorpt_correction_T_max 0.926
_exptl_absorpt_correction_T_min 0.870
_exptl_absorpt_correction_type multi-scan
_exptl_absorpt_process_details '(ABSCOR; Higashi, 1995)'
_exptl_crystal_colour yellow
_exptl_crystal_density_diffrn 1.342
_exptl_crystal_density_method 'not measured'
_exptl_crystal_description prism
_exptl_crystal_F_000 504
_exptl_crystal_size_max 0.32
_exptl_crystal_size_mid 0.22
_exptl_crystal_size_min 0.20
_refine_diff_density_max 0.321
_refine_diff_density_min -0.354
_refine_ls_extinction_method none
_refine_ls_goodness_of_fit_ref 1.071
_refine_ls_hydrogen_treatment constr
_refine_ls_matrix_type full
_refine_ls_number_parameters 138
_refine_ls_number_reflns 2682
_refine_ls_number_restraints 0
_refine_ls_restrained_S_all 1.071
_refine_ls_R_factor_all 0.0672
_refine_ls_R_factor_gt 0.0428
_refine_ls_shift/su_max 0.001
_refine_ls_shift/su_mean 0.000
_refine_ls_structure_factor_coef Fsqd
_refine_ls_weighting_details 'calc w=1/[\s^2^(Fo^2^)+(0.0597P)^2^+0.2088P] where P=(Fo^2^+2Fc^2^)/3'
_refine_ls_weighting_scheme calc
_refine_ls_wR_factor_gt 0.1108
_refine_ls_wR_factor_ref 0.1242
_reflns_number_gt 1867
_reflns_number_total 2682
_reflns_threshold_expression I>2\s(I)
_cod_data_source_file om2229.cif
_cod_data_source_block I
_cod_original_sg_symbol_H-M 'P 21/n'
_cod_database_code 2218488
_cod_database_fobs_code 2218488

loop_
_symmetry_equiv_pos_as_xyz
'x, y, z'
'-x+1/2, y+1/2, -z+1/2'
'-x, -y, -z'
'x-1/2, -y-1/2, z-1/2'

loop_
_atom_site_type_symbol
_atom_site_label
_atom_site_fract_x
_atom_site_fract_y
_atom_site_fract_z
_atom_site_U_iso_or_equiv
_atom_site_adp_type
_atom_site_calc_flag
_atom_site_refinement_flags
_atom_site_occupancy
S S1 0.64254(5) 0.21562(12) 0.48386(3) 0.0615(2) Uani d . 1
S S2 0.88535(6) 0.31459(16) 0.42531(3) 0.0800(3) Uani d . 1
N N1 0.3499(3) 0.7090(5) 0.79285(13) 0.0946(8) Uani d . 1
H H1A 0.3635 0.8087 0.8281 0.114 Uiso d R 1
H H1B 0.3062 0.5773 0.8021 0.114 Uiso d R 1
N N2 0.72126(16) 0.5566(3) 0.57515(8) 0.0535(4) Uani d . 1
N N3 0.80638(17) 0.5371(4) 0.52873(9) 0.0581(5) Uani d . 1
H H3N 0.8845 0.6145 0.5342 0.070 Uiso d R 1
C C1 0.63507(19) 0.7276(4) 0.66547(10) 0.0482(5) Uani d . 1
C C2 0.6266(2) 0.9072(4) 0.71383(10) 0.0597(6) Uani d . 1
H H2 0.6850 1.0346 0.7178 0.072 Uiso calc R 1
C C3 0.5336(2) 0.9013(5) 0.75625(11) 0.0671(6) Uani d . 1
H H3 0.5298 1.0257 0.7876 0.081 Uiso calc R 1
C C4 0.4458(2) 0.7123(5) 0.75263(11) 0.0630(6) Uani d . 1
C C5 0.4553(2) 0.5303(5) 0.70511(13) 0.0691(6) Uani d . 1
H H5 0.3980 0.4009 0.7017 0.083 Uiso calc R 1
C C6 0.5470(2) 0.5376(4) 0.66329(12) 0.0615(6) Uani d . 1
H H6 0.5509 0.4117 0.6323 0.074 Uiso calc R 1
C C7 0.73087(18) 0.7311(4) 0.61800(10) 0.0483(5) Uani d . 1
C C8 0.8278(2) 0.9319(4) 0.62278(12) 0.0641(6) Uani d . 1
H H8A 0.8693 0.9357 0.5831 0.096 Uiso calc R 1
H H8B 0.8870 0.8982 0.6593 0.096 Uiso calc R 1
H H8C 0.7891 1.0901 0.6290 0.096 Uiso calc R 1
C C9 0.78466(19) 0.3662(4) 0.48112(10) 0.0539(5) Uani d . 1
C C10 0.6466(2) -0.0091(5) 0.41878(12) 0.0720(7) Uani d . 1
H H10A 0.6459 0.0760 0.3775 0.108 Uiso calc R 1
H H10B 0.5753 -0.1157 0.4186 0.108 Uiso calc R 1
H H10C 0.7206 -0.1074 0.4255 0.108 Uiso calc R 1

loop_
_atom_site_aniso_label
_atom_site_aniso_U_11
_atom_site_aniso_U_22
_atom_site_aniso_U_33
_atom_site_aniso_U_12
_atom_site_aniso_U_13
_atom_site_aniso_U_23
S1 0.0515(3) 0.0747(4) 0.0591(3) -0.0119(3) 0.0090(2) -0.0129(3)
S2 0.0592(4) 0.1134(6) 0.0703(4) -0.0144(4) 0.0219(3) -0.0215(4)
N1 0.0967(18) 0.0956(18) 0.0979(17) 0.0018(14) 0.0456(14) -0.0022(15)
N2 0.0518(10) 0.0545(10) 0.0548(9) -0.0059(8) 0.0083(8) -0.0056(9)
N3 0.0511(10) 0.0621(11) 0.0621(10) -0.0118(8) 0.0105(8) -0.0079(9)
C1 0.0488(11) 0.0440(10) 0.0508(10) 0.0030(8) -0.0019(8) -0.0002(9)
C2 0.0680(15) 0.0529(12) 0.0571(12) -0.0071(10) -0.0020(10) -0.0078(11)
C3 0.0838(17) 0.0641(15) 0.0537(12) 0.0034(13) 0.0067(11) -0.0091(11)
C4 0.0675(15) 0.0632(14) 0.0598(13) 0.0122(11) 0.0133(11) 0.0077(12)
C5 0.0653(15) 0.0559(13) 0.0884(17) -0.0078(11) 0.0197(12) -0.0053(13)
C6 0.0618(14) 0.0502(12) 0.0738(14) -0.0067(10) 0.0130(11) -0.0143(11)
C7 0.0469(11) 0.0439(10) 0.0526(11) 0.0002(8) -0.0057(8) 0.0021(9)
C8 0.0562(13) 0.0563(13) 0.0797(15) -0.0096(10) 0.0048(11) -0.0079(12)
C9 0.0477(11) 0.0618(13) 0.0525(11) -0.0013(9) 0.0055(9) 0.0025(10)
C10 0.0718(16) 0.0774(17) 0.0662(14) -0.0118(13) 0.0018(12) -0.0185(13)

loop_
_atom_type_symbol
_atom_type_description
_atom_type_scat_dispersion_real
_atom_type_scat_dispersion_imag
_atom_type_scat_source
C C 0.0033 0.0016 'International Tables Vol C Tables 4.2.6.8 and 6.1.1.4'
H H 0.0000 0.0000 'International Tables Vol C Tables 4.2.6.8 and 6.1.1.4'
N N 0.0061 0.0033 'International Tables Vol C Tables 4.2.6.8 and 6.1.1.4'
S S 0.1246 0.1234 'International Tables Vol C Tables 4.2.6.8 and 6.1.1.4'

loop_
_geom_angle_atom_site_label_1
_geom_angle_atom_site_label_2
_geom_angle_atom_site_label_3
_geom_angle
C9 S1 C10 102.20(11)
C4 N1 H1A 112.9
C4 N1 H1B 125.7
H1A N1 H1B 111.1
C7 N2 N3 120.32(17)
C9 N3 N2 117.59(17)
C9 N3 H3N 119.2
N2 N3 H3N 122.0
C2 C1 C6 116.4(2)
C2 C1 C7 123.35(19)
C6 C1 C7 120.22(19)
C3 C2 C1 121.6(2)
C3 C2 H2 119.2
C1 C2 H2 119.2
C2 C3 C4 121.0(2)
C2 C3 H3 119.5
C4 C3 H3 119.5
N1 C4 C3 121.6(2)
N1 C4 C5 120.8(2)
C3 C4 C5 117.5(2)
C6 C5 C4 121.3(2)
C6 C5 H5 119.4
C4 C5 H5 119.4
C5 C6 C1 122.2(2)
C5 C6 H6 118.9
C1 C6 H6 118.9
N2 C7 C1 114.74(18)
N2 C7 C8 125.9(2)
C1 C7 C8 119.40(18)
C7 C8 H8A 109.5
C7 C8 H8B 109.5
H8A C8 H8B 109.5
C7 C8 H8C 109.5
H8A C8 H8C 109.5
H8B C8 H8C 109.5
N3 C9 S2 121.66(16)
N3 C9 S1 113.26(15)
S2 C9 S1 125.07(14)
S1 C10 H10A 109.5
S1 C10 H10B 109.5
H10A C10 H10B 109.5
S1 C10 H10C 109.5
H10A C10 H10C 109.5
H10B C10 H10C 109.5

loop_
_geom_bond_atom_site_label_1
_geom_bond_atom_site_label_2
_geom_bond_distance
S1 C9 1.743(2)
S1 C10 1.800(2)
S2 C9 1.666(2)
N1 C4 1.378(3)
N1 H1A 0.9008
N1 H1B 0.8793
N2 C7 1.281(3)
N2 N3 1.381(2)
N3 C9 1.345(3)
N3 H3N 0.9399
C1 C2 1.390(3)
C1 C6 1.394(3)
C1 C7 1.478(3)
C2 C3 1.383(3)
C2 H2 0.9300
C3 C4 1.387(4)
C3 H3 0.9300
C4 C5 1.388(3)
C5 C6 1.364(3)
C5 H5 0.9300
C6 H6 0.9300
C7 C8 1.501(3)
C8 H8A 0.9600
C8 H8B 0.9600
C8 H8C 0.9600
C10 H10A 0.9600
C10 H10B 0.9600
C10 H10C 0.9600

loop_
_geom_hbond_atom_site_label_D
_geom_hbond_atom_site_label_H
_geom_hbond_atom_site_label_A
_geom_hbond_site_symmetry_A
_geom_hbond_distance_DH
_geom_hbond_distance_HA
_geom_hbond_distance_DA
_geom_hbond_angle_DHA
_geom_hbond_publ_flag
N1 H1A S2 4_576 0.90 2.83 3.722(3) 170 y
N3 H3N S2 3_766 0.94 2.59 3.483(2) 159 y
C10 H10A Cg 3_666 0.96 2.80 3.538(3) 134 y

loop_
_geom_torsion_atom_site_label_1
_geom_torsion_atom_site_label_2
_geom_torsion_atom_site_label_3
_geom_torsion_atom_site_label_4
_geom_torsion
C7 N2 N3 C9 -173.50(19)
C6 C1 C2 C3 -1.8(3)
C7 C1 C2 C3 178.2(2)
C1 C2 C3 C4 1.0(4)
C2 C3 C4 N1 -177.5(2)
C2 C3 C4 C5 0.1(4)
N1 C4 C5 C6 177.3(2)
C3 C4 C5 C6 -0.3(4)
C4 C5 C6 C1 -0.6(4)
C2 C1 C6 C5 1.6(3)
C7 C1 C6 C5 -178.4(2)
N3 N2 C7 C1 -178.93(17)
N3 N2 C7 C8 1.7(3)
C2 C1 C7 N2 -177.2(2)
C6 C1 C7 N2 2.9(3)
C2 C1 C7 C8 2.3(3)
C6 C1 C7 C8 -177.7(2)
N2 N3 C9 S2 -176.19(15)
N2 N3 C9 S1 5.0(2)
C10 S1 C9 N3 -176.49(17)
C10 S1 C9 S2 4.73(19)

loop_
_cod_related_entry_id
_cod_related_entry_database
_cod_related_entry_code
1 ChemSpider 24740017
